data_1540663
loop_
_publ_author_name
'Ju, Huiyeong'
'Park, In-Hyeok'
'Lee, Eunji'
'Kim, Seulgi'
'Jung, Jong Hwa'
'Ikeda, Mari'
'Habata, Yoichi'
'Lee, Shim Sung'

_publ_section_title
;
 Guest-triggered assembly of zinc(ii) supramolecular isomers with
 accompanying dimensional change and reversible
 single-crystal-to-single-crystal transformation
;
_journal_issue 9
_journal_name_full CrystEngComm
_journal_page_first 1600
_journal_paper_doi 10.1039/C5CE02194D
_journal_volume 18
_journal_year 2016
_chemical_formula_moiety 'C44 H40 N8 O8 Zn2'
_chemical_formula_sum 'C44 H40 N8 O8 Zn2'
_chemical_formula_weight 939.58
_chemical_name_systematic
; 
 ? 
;
_space_group_IT_number 15
_symmetry_cell_setting monoclinic
_symmetry_space_group_name_Hall '-C 2yc'
_symmetry_space_group_name_H-M 'C 1 2/c 1'
_atom_sites_solution_hydrogens geom
_atom_sites_solution_primary direct
_atom_sites_solution_secondary difmap
_audit_creation_method SHELXL-97
_audit_update_record
;
2015-12-03 deposited with the CCDC.
2015-12-09 downloaded from the CCDC.
;
_cell_angle_alpha 90.00
_cell_angle_beta 93.564(3)
_cell_angle_gamma 90.00
_cell_formula_units_Z 8
_cell_length_a 12.0935(6)
_cell_length_b 34.0051(17)
_cell_length_c 31.9458(16)
_cell_measurement_reflns_used 9950
_cell_measurement_temperature 173(2)
_cell_measurement_theta_max 19.47
_cell_measurement_theta_min 2.26
_cell_volume 13112.0(11)
_computing_cell_refinement 'Bruker SAINT'
_computing_data_collection 'Bruker APEX2'
_computing_data_reduction 'Bruker SAINT'
_computing_molecular_graphics 'Bruker SHELXTL'
_computing_publication_material 'Bruker SHELXTL'
_computing_structure_refinement 'SHELXL-97 (Sheldrick, 2008)'
_computing_structure_solution 'SHELXS-97 (Sheldrick, 2008)'
_diffrn_ambient_temperature 173(2)
_diffrn_measured_fraction_theta_full 0.999
_diffrn_measured_fraction_theta_max 0.999
_diffrn_measurement_device_type 'Bruker APEX-II CCD'
_diffrn_measurement_method '\f and \w scans'
_diffrn_radiation_monochromator graphite
_diffrn_radiation_source 'fine-focus sealed tube'
_diffrn_radiation_type MoK\a
_diffrn_radiation_wavelength 0.71073
_diffrn_reflns_av_R_equivalents 0.0798
_diffrn_reflns_av_sigmaI/netI 0.0992
_diffrn_reflns_limit_h_max 13
_diffrn_reflns_limit_h_min -14
_diffrn_reflns_limit_k_max 41
_diffrn_reflns_limit_k_min -41
_diffrn_reflns_limit_l_max 39
_diffrn_reflns_limit_l_min -39
_diffrn_reflns_number 80312
_diffrn_reflns_theta_full 26.00
_diffrn_reflns_theta_max 26.00
_diffrn_reflns_theta_min 1.20
_exptl_absorpt_coefficient_mu 0.773
_exptl_absorpt_correction_T_max 0.8179
_exptl_absorpt_correction_T_min 0.7906
_exptl_absorpt_correction_type multi-scan
_exptl_absorpt_process_details SADABS
_exptl_crystal_colour colourless
_exptl_crystal_density_diffrn 0.952
_exptl_crystal_density_method 'not measured'
_exptl_crystal_description block
_exptl_crystal_F_000 3872
_exptl_crystal_size_max 0.32
_exptl_crystal_size_mid 0.30
_exptl_crystal_size_min 0.27
_platon_squeeze_details ' ?'
_refine_diff_density_max 0.454
_refine_diff_density_min -0.565
_refine_diff_density_rms 0.059
_refine_ls_extinction_method none
_refine_ls_goodness_of_fit_ref 0.889
_refine_ls_hydrogen_treatment constr
_refine_ls_matrix_type full
_refine_ls_number_parameters 559
_refine_ls_number_reflns 12888
_refine_ls_number_restraints 0
_refine_ls_restrained_S_all 0.889
_refine_ls_R_factor_all 0.1069
_refine_ls_R_factor_gt 0.0535
_refine_ls_shift/su_max 0.001
_refine_ls_shift/su_mean 0.000
_refine_ls_structure_factor_coef Fsqd
_refine_ls_weighting_details 'calc w=1/[\s^2^(Fo^2^)+(0.0761P)^2^+0.0000P] where P=(Fo^2^+2Fc^2^)/3'
_refine_ls_weighting_scheme calc
_refine_ls_wR_factor_gt 0.1332
_refine_ls_wR_factor_ref 0.1446
_reflns_number_gt 6342
_reflns_number_total 12888
_reflns_threshold_expression >2sigma(I)
_cod_data_source_file c5ce02194d2.cif
_cod_data_source_block 1
_cod_depositor_comments
;
The following automatic conversions were performed:

'_symmetry_cell_setting' value 'Monoclinic' changed to 'monoclinic'
according to
/usr/data/users/saulius/crontab/automatic-downloads/rss-feeds/RSC/lib/dictionaries/cif_core.dic
dictionary named 'cif_core.dic' version 2.4.2 from 2011-04-26.

Automatic conversion script
Id: cif_fix_values 4268 2015-11-12 08:31:59Z antanas 

 Adding full bibliography for 1540663--1540667.cif.
;
_cod_original_sg_symbol_H-M C2/c
_cod_database_code 1540663

loop_
_symmetry_equiv_pos_as_xyz
'x, y, z'
'-x, y, -z+1/2'
'x+1/2, y+1/2, z'
'-x+1/2, y+1/2, -z+1/2'
'-x, -y, -z'
'x, -y, z-1/2'
'-x+1/2, -y+1/2, -z'
'x+1/2, -y+1/2, z-1/2'

loop_
_atom_site_label
_atom_site_type_symbol
_atom_site_fract_x
_atom_site_fract_y
_atom_site_fract_z
_atom_site_U_iso_or_equiv
_atom_site_adp_type
_atom_site_occupancy
_atom_site_symmetry_multiplicity
_atom_site_calc_flag
_atom_site_refinement_flags
Zn1 Zn 0.82687(3) 0.665792(10) 0.549662(13) 0.04529(14) Uani 1 1 d .
Zn2 Zn 0.42316(4) 0.423249(12) 0.655109(14) 0.06121(16) Uani 1 1 d .
O1 O 0.8945(2) 0.71426(6) 0.57213(7) 0.0516(6) Uani 1 1 d .
O2 O 1.0487(2) 0.67889(8) 0.58360(9) 0.0714(8) Uani 1 1 d .
O3 O 1.0254(2) 0.88041(7) 0.64607(8) 0.0762(8) Uani 1 1 d .
O4 O 0.8690(3) 0.84973(7) 0.62392(9) 0.0798(9) Uani 1 1 d .
O5 O 0.8018(2) 0.63346(7) 0.59811(7) 0.0581(7) Uani 1 1 d .
O6 O 0.7345(2) 0.58760(7) 0.55381(8) 0.0627(7) Uani 1 1 d .
O7 O 0.5583(2) 0.46919(7) 0.61153(9) 0.0697(8) Uani 1 1 d .
O8 O 0.4950(2) 0.47292(7) 0.67541(8) 0.0637(7) Uani 1 1 d .
N1 N 0.8957(2) 0.64844(7) 0.49763(9) 0.0455(7) Uani 1 1 d .
N2 N 1.0486(2) 0.61685(9) 0.38907(10) 0.0601(8) Uani 1 1 d .
N3 N 1.1694(3) 0.60725(8) 0.31530(9) 0.0568(8) Uani 1 1 d .
N4 N 1.3401(3) 0.58867(9) 0.20714(10) 0.0625(9) Uani 1 1 d .
N5 N 0.6751(2) 0.68773(8) 0.53021(9) 0.0483(7) Uani 1 1 d .
N6 N 0.3594(2) 0.73475(8) 0.50356(11) 0.0626(9) Uani 1 1 d .
N7 N 0.3050(3) 0.44073(9) 0.61249(10) 0.0577(8) Uani 1 1 d .
N8 N 0.0401(4) 0.47020(10) 0.52679(12) 0.0894(12) Uani 1 1 d .
C1 C 0.8418(3) 0.65057(10) 0.45946(12) 0.0490(9) Uani 1 1 d .
H1A H 0.7673 0.6596 0.4578 0.059 Uiso 1 1 calc R
C2 C 0.8886(3) 0.64034(10) 0.42279(12) 0.0536(10) Uani 1 1 d .
H2A H 0.8463 0.6422 0.3968 0.064 Uiso 1 1 calc R
C3 C 0.9974(3) 0.62730(10) 0.42385(12) 0.0501(9) Uani 1 1 d .
C4 C 1.0547(3) 0.62480(10) 0.46395(12) 0.0534(10) Uani 1 1 d .
H4A H 1.1293 0.6159 0.4666 0.064 Uiso 1 1 calc R
C5 C 1.0012(3) 0.63533(9) 0.49878(12) 0.0496(9) Uani 1 1 d .
H5A H 1.0407 0.6333 0.5253 0.060 Uiso 1 1 calc R
C6 C 1.1645(3) 0.60345(12) 0.39140(12) 0.0671(11) Uani 1 1 d .
H6A H 1.2142 0.6264 0.3961 0.081 Uiso 1 1 calc R
H6B H 1.1771 0.5854 0.4156 0.081 Uiso 1 1 calc R
C7 C 1.1923(4) 0.58308(11) 0.35284(12) 0.0704(12) Uani 1 1 d .
H7A H 1.2718 0.5760 0.3550 0.084 Uiso 1 1 calc R
H7B H 1.1489 0.5584 0.3500 0.084 Uiso 1 1 calc R
C8 C 1.0820(3) 0.63560(10) 0.31709(11) 0.0526(10) Uani 1 1 d .
H8A H 1.0461 0.6393 0.2887 0.063 Uiso 1 1 calc R
H8B H 1.1136 0.6612 0.3266 0.063 Uiso 1 1 calc R
C9 C 0.9967(3) 0.62263(12) 0.34651(12) 0.0664(11) Uani 1 1 d .
H9A H 0.9378 0.6428 0.3473 0.080 Uiso 1 1 calc R
H9B H 0.9623 0.5977 0.3363 0.080 Uiso 1 1 calc R
C10 C 1.2255(3) 0.60159(10) 0.28020(12) 0.0545(10) Uani 1 1 d .
C11 C 1.2146(3) 0.62681(10) 0.24595(11) 0.0485(9) Uani 1 1 d .
H11A H 1.1666 0.6489 0.2465 0.058 Uiso 1 1 calc R
C12 C 1.2730(3) 0.61991(10) 0.21144(12) 0.0553(10) Uani 1 1 d .
H12A H 1.2658 0.6383 0.1890 0.066 Uiso 1 1 calc R
C13 C 1.3486(4) 0.56456(12) 0.24052(14) 0.0818(14) Uani 1 1 d .
H13A H 1.3953 0.5422 0.2390 0.098 Uiso 1 1 calc R
C14 C 1.2955(4) 0.56983(11) 0.27610(13) 0.0785(14) Uani 1 1 d .
H14A H 1.3064 0.5516 0.2985 0.094 Uiso 1 1 calc R
C15 C 0.5890(3) 0.66504(10) 0.51608(12) 0.0539(10) Uani 1 1 d .
H15A H 0.6013 0.6376 0.5129 0.065 Uiso 1 1 calc R
C16 C 0.4862(3) 0.67933(10) 0.50622(12) 0.0579(11) Uani 1 1 d .
H16A H 0.4292 0.6620 0.4958 0.069 Uiso 1 1 calc R
C17 C 0.4628(3) 0.71966(10) 0.51123(11) 0.0499(9) Uani 1 1 d .
C18 C 0.5531(3) 0.74265(10) 0.52488(12) 0.0553(10) Uani 1 1 d .
H18A H 0.5438 0.7702 0.5282 0.066 Uiso 1 1 calc R
C19 C 0.6536(3) 0.72640(10) 0.53343(11) 0.0503(9) Uani 1 1 d .
H19A H 0.7131 0.7433 0.5423 0.060 Uiso 1 1 calc R
C20 C 0.3369(4) 0.77565(11) 0.5108(2) 0.115(2) Uani 1 1 d .
H20A H 0.3737 0.7827 0.5383 0.138 Uiso 1 1 calc R
H20B H 0.3741 0.7909 0.4893 0.138 Uiso 1 1 calc R
C21 C 0.2654(4) 0.71180(13) 0.4894(3) 0.173(4) Uani 1 1 d .
H21A H 0.2777 0.7040 0.4602 0.208 Uiso 1 1 calc R
H21B H 0.2687 0.6873 0.5062 0.208 Uiso 1 1 calc R
C22 C 0.9949(4) 0.71008(11) 0.58589(12) 0.0563(10) Uani 1 1 d .
C23 C 1.0496(3) 0.74572(11) 0.60551(11) 0.0535(10) Uani 1 1 d .
C24 C 1.1581(4) 0.74398(13) 0.62189(15) 0.0818(14) Uani 1 1 d .
H24A H 1.1996 0.7204 0.6202 0.098 Uiso 1 1 calc R
C25 C 1.2060(4) 0.77769(16) 0.64115(17) 0.1031(18) Uani 1 1 d .
H25A H 1.2810 0.7772 0.6520 0.124 Uiso 1 1 calc R
C26 C 1.1439(4) 0.81120(13) 0.64418(15) 0.0817(14) Uani 1 1 d .
H26A H 1.1759 0.8335 0.6582 0.098 Uiso 1 1 calc R
C27 C 1.0384(3) 0.81334(10) 0.62773(12) 0.0562(10) Uani 1 1 d .
C28 C 0.9917(3) 0.78059(10) 0.60860(11) 0.0501(9) Uani 1 1 d .
H28A H 0.9174 0.7819 0.5972 0.060 Uiso 1 1 calc R
C29 C 0.9713(4) 0.84993(11) 0.63255(12) 0.0601(11) Uani 1 1 d .
C30 C 0.7506(3) 0.60096(10) 0.58905(13) 0.0491(9) Uani 1 1 d .
C31 C 0.7045(3) 0.58067(9) 0.62629(11) 0.0495(9) Uani 1 1 d .
C32 C 0.7042(3) 0.59851(10) 0.66550(12) 0.0646(11) Uani 1 1 d .
H32A H 0.7388 0.6234 0.6701 0.078 Uiso 1 1 calc R
C33 C 0.6535(4) 0.57995(11) 0.69777(12) 0.0745(13) Uani 1 1 d .
H33A H 0.6527 0.5924 0.7244 0.089 Uiso 1 1 calc R
C34 C 0.6043(3) 0.54378(11) 0.69182(12) 0.0615(11) Uani 1 1 d .
H34A H 0.5696 0.5314 0.7142 0.074 Uiso 1 1 calc R
C35 C 0.6052(3) 0.52521(9) 0.65295(11) 0.0464(9) Uani 1 1 d .
C36 C 0.6556(3) 0.54382(9) 0.62095(11) 0.0469(9) Uani 1 1 d .
H36A H 0.6571 0.5311 0.5945 0.056 Uiso 1 1 calc R
C37 C 0.5491(3) 0.48673(11) 0.64570(13) 0.0551(10) Uani 1 1 d .
C38 C 0.2111(4) 0.45761(11) 0.62410(13) 0.0732(12) Uani 1 1 d .
H38A H 0.2051 0.4623 0.6532 0.088 Uiso 1 1 calc R
C39 C 0.1237(4) 0.46853(11) 0.59751(13) 0.0733(12) Uani 1 1 d .
H39A H 0.0597 0.4801 0.6081 0.088 Uiso 1 1 calc R
C40 C 0.1297(4) 0.46246(10) 0.55441(13) 0.0659(11) Uani 1 1 d .
C41 C 0.2283(4) 0.44628(11) 0.54187(13) 0.0639(11) Uani 1 1 d .
H41A H 0.2386 0.4427 0.5129 0.077 Uiso 1 1 calc R
C42 C 0.3105(3) 0.43552(11) 0.57120(13) 0.0620(11) Uani 1 1 d .
H42A H 0.3753 0.4236 0.5615 0.074 Uiso 1 1 calc R
C43 C 0.0467(4) 0.46751(14) 0.48065(14) 0.0925(15) Uani 1 1 d .
H43A H 0.1124 0.4519 0.4740 0.111 Uiso 1 1 calc R
H43B H -0.0201 0.4542 0.4681 0.111 Uiso 1 1 calc R
C44 C -0.0546(4) 0.49360(15) 0.53651(15) 0.0969(16) Uani 1 1 d .
H44A H -0.1233 0.4808 0.5248 0.116 Uiso 1 1 calc R
H44B H -0.0586 0.4953 0.5673 0.116 Uiso 1 1 calc R

loop_
_atom_site_aniso_label
_atom_site_aniso_U_11
_atom_site_aniso_U_22
_atom_site_aniso_U_33
_atom_site_aniso_U_23
_atom_site_aniso_U_13
_atom_site_aniso_U_12
Zn1 0.0497(3) 0.0368(2) 0.0496(3) -0.00176(18) 0.0046(2) -0.00601(19)
Zn2 0.0683(3) 0.0631(3) 0.0524(3) 0.0018(2) 0.0047(2) -0.0246(2)
O1 0.0555(17) 0.0429(13) 0.0560(16) -0.0044(12) 0.0015(14) -0.0128(12)
O2 0.0721(19) 0.0557(16) 0.085(2) -0.0161(15) -0.0056(16) 0.0072(15)
O3 0.104(2) 0.0560(16) 0.0697(19) -0.0097(14) 0.0142(17) -0.0385(16)
O4 0.089(2) 0.0577(17) 0.091(2) -0.0162(15) -0.0067(19) -0.0027(17)
O5 0.0681(17) 0.0510(14) 0.0547(16) 0.0041(12) -0.0008(14) -0.0213(13)
O6 0.089(2) 0.0528(15) 0.0482(16) -0.0067(13) 0.0143(15) -0.0144(14)
O7 0.087(2) 0.0520(15) 0.071(2) -0.0040(14) 0.0087(17) -0.0261(14)
O8 0.0714(18) 0.0616(15) 0.0573(17) 0.0187(13) -0.0033(15) -0.0248(14)
N1 0.0454(19) 0.0386(15) 0.053(2) -0.0023(14) 0.0069(16) -0.0038(14)
N2 0.052(2) 0.075(2) 0.053(2) -0.0007(17) 0.0054(18) 0.0095(17)
N3 0.067(2) 0.0583(19) 0.0452(19) 0.0062(15) 0.0056(17) 0.0226(17)
N4 0.074(2) 0.0591(19) 0.054(2) 0.0000(17) 0.0017(18) 0.0311(18)
N5 0.0465(19) 0.0446(17) 0.0545(19) -0.0003(14) 0.0091(15) -0.0026(15)
N6 0.045(2) 0.0384(17) 0.103(3) -0.0043(17) -0.0070(19) 0.0009(16)
N7 0.065(2) 0.064(2) 0.044(2) -0.0013(16) 0.0068(18) -0.0148(18)
N8 0.122(3) 0.087(3) 0.059(2) 0.000(2) 0.004(2) 0.050(2)
C1 0.037(2) 0.052(2) 0.059(3) -0.0015(19) 0.004(2) -0.0028(17)
C2 0.046(3) 0.068(2) 0.046(2) -0.0039(19) 0.000(2) -0.008(2)
C3 0.045(2) 0.054(2) 0.053(3) -0.0044(19) 0.012(2) -0.0019(19)
C4 0.053(2) 0.053(2) 0.055(3) -0.0001(19) 0.006(2) 0.0074(19)
C5 0.053(3) 0.043(2) 0.052(2) 0.0038(17) -0.003(2) 0.0049(18)
C6 0.061(3) 0.078(3) 0.062(3) 0.003(2) 0.010(2) 0.024(2)
C7 0.077(3) 0.075(3) 0.060(3) 0.004(2) 0.013(2) 0.028(2)
C8 0.043(2) 0.063(2) 0.052(2) 0.0016(19) 0.001(2) 0.0118(19)
C9 0.059(3) 0.086(3) 0.053(3) -0.007(2) -0.002(2) -0.001(2)
C10 0.062(3) 0.049(2) 0.051(3) -0.0025(19) -0.002(2) 0.015(2)
C11 0.043(2) 0.049(2) 0.053(2) -0.0033(19) 0.000(2) 0.0145(17)
C12 0.060(3) 0.049(2) 0.056(3) 0.0025(19) -0.005(2) 0.018(2)
C13 0.107(4) 0.071(3) 0.068(3) 0.012(2) 0.017(3) 0.046(3)
C14 0.115(4) 0.071(3) 0.052(3) 0.015(2) 0.024(3) 0.050(3)
C15 0.046(2) 0.049(2) 0.067(3) -0.0103(19) 0.003(2) -0.006(2)
C16 0.044(2) 0.0358(19) 0.092(3) -0.0161(19) -0.008(2) -0.0069(18)
C17 0.046(2) 0.044(2) 0.060(2) 0.0012(18) 0.005(2) -0.0042(19)
C18 0.046(2) 0.0372(19) 0.082(3) 0.0037(19) -0.001(2) -0.0013(19)
C19 0.048(2) 0.040(2) 0.063(3) 0.0002(18) 0.005(2) -0.0125(18)
C20 0.055(3) 0.040(2) 0.247(7) -0.039(3) -0.016(4) 0.002(2)
C21 0.062(3) 0.053(3) 0.395(11) -0.085(5) -0.070(5) 0.009(3)
C22 0.062(3) 0.057(3) 0.051(2) -0.003(2) 0.012(2) -0.013(2)
C23 0.048(2) 0.059(2) 0.053(2) -0.0161(19) 0.003(2) -0.017(2)
C24 0.066(3) 0.079(3) 0.100(4) -0.039(3) 0.005(3) -0.010(2)
C25 0.056(3) 0.119(4) 0.130(5) -0.058(4) -0.025(3) -0.013(3)
C26 0.071(3) 0.067(3) 0.106(4) -0.040(3) 0.005(3) -0.014(3)
C27 0.061(3) 0.056(2) 0.053(2) -0.0106(19) 0.012(2) -0.024(2)
C28 0.058(2) 0.045(2) 0.048(2) -0.0029(17) 0.0043(19) -0.0140(19)
C29 0.087(3) 0.043(2) 0.050(2) -0.0033(19) 0.008(2) -0.020(2)
C30 0.053(2) 0.036(2) 0.058(3) 0.0043(19) 0.003(2) -0.0046(18)
C31 0.064(3) 0.0378(19) 0.047(2) 0.0026(17) 0.005(2) -0.0060(18)
C32 0.097(3) 0.047(2) 0.050(3) 0.0011(19) 0.003(2) -0.020(2)
C33 0.117(4) 0.062(3) 0.044(2) -0.008(2) 0.007(2) -0.026(3)
C34 0.078(3) 0.056(2) 0.050(3) 0.012(2) 0.003(2) -0.014(2)
C35 0.049(2) 0.0379(19) 0.051(2) 0.0055(17) -0.0048(19) -0.0056(17)
C36 0.049(2) 0.042(2) 0.050(2) 0.0016(17) 0.0008(19) -0.0027(17)
C37 0.051(2) 0.058(2) 0.055(3) 0.011(2) -0.008(2) -0.011(2)
C38 0.112(4) 0.061(3) 0.048(3) -0.004(2) 0.014(3) -0.001(3)
C39 0.102(4) 0.069(3) 0.048(3) -0.001(2) 0.005(3) 0.028(3)
C40 0.094(3) 0.050(2) 0.053(3) 0.004(2) 0.002(3) 0.019(2)
C41 0.082(3) 0.065(3) 0.046(2) -0.005(2) 0.011(2) 0.002(2)
C42 0.062(3) 0.068(3) 0.057(3) -0.004(2) 0.009(2) -0.010(2)
C43 0.129(4) 0.090(3) 0.059(3) -0.010(3) 0.006(3) 0.040(3)
C44 0.103(4) 0.118(4) 0.072(3) 0.002(3) 0.024(3) 0.014(3)

loop_
_atom_type_symbol
_atom_type_description
_atom_type_scat_dispersion_real
_atom_type_scat_dispersion_imag
_atom_type_scat_source
C C 0.0033 0.0016 'International Tables Vol C Tables 4.2.6.8 and 6.1.1.4'
H H 0.0000 0.0000 'International Tables Vol C Tables 4.2.6.8 and 6.1.1.4'
N N 0.0061 0.0033 'International Tables Vol C Tables 4.2.6.8 and 6.1.1.4'
O O 0.0106 0.0060 'International Tables Vol C Tables 4.2.6.8 and 6.1.1.4'
Zn Zn 0.2839 1.4301 'International Tables Vol C Tables 4.2.6.8 and 6.1.1.4'

loop_
_geom_angle_atom_site_label_1
_geom_angle_atom_site_label_2
_geom_angle_atom_site_label_3
_geom_angle
_geom_angle_site_symmetry_1
_geom_angle_site_symmetry_3
O5 Zn1 O1 105.53(10) . .
O5 Zn1 N1 126.30(11) . .
O1 Zn1 N1 111.62(10) . .
O5 Zn1 N5 105.55(11) . .
O1 Zn1 N5 98.69(11) . .
N1 Zn1 N5 105.57(12) . .
O3 Zn2 O8 114.55(11) 3_445 .
O3 Zn2 N7 123.72(13) 3_445 .
O8 Zn2 N7 104.39(11) . .
O3 Zn2 N4 108.83(12) 3_445 6_466
O8 Zn2 N4 97.51(11) . 6_466
N7 Zn2 N4 104.31(13) . 6_466
C22 O1 Zn1 113.6(2) . .
C29 O3 Zn2 109.8(3) . 3
C30 O5 Zn1 113.8(2) . .
C37 O8 Zn2 107.7(2) . .
C1 N1 C5 116.5(3) . .
C1 N1 Zn1 122.3(2) . .
C5 N1 Zn1 121.2(3) . .
C3 N2 C6 121.6(3) . .
C3 N2 C9 122.1(3) . .
C6 N2 C9 115.9(3) . .
C10 N3 C8 122.3(3) . .
C10 N3 C7 121.1(3) . .
C8 N3 C7 116.5(3) . .
C13 N4 C12 114.6(3) . .
C13 N4 Zn2 120.6(3) . 6_665
C12 N4 Zn2 124.8(3) . 6_665
C19 N5 C15 115.8(3) . .
C19 N5 Zn1 120.5(2) . .
C15 N5 Zn1 123.5(2) . .
C17 N6 C21 123.8(3) . .
C17 N6 C20 121.2(3) . .
C21 N6 C20 115.0(3) . .
C42 N7 C38 115.0(4) . .
C42 N7 Zn2 123.7(3) . .
C38 N7 Zn2 121.2(3) . .
C40 N8 C44 124.7(4) . .
C40 N8 C43 122.3(4) . .
C44 N8 C43 109.9(4) . .
N1 C1 C2 123.7(3) . .
C1 C2 C3 120.0(4) . .
N2 C3 C2 123.1(4) . .
N2 C3 C4 120.1(3) . .
C2 C3 C4 116.7(3) . .
C5 C4 C3 119.2(3) . .
N1 C5 C4 123.9(3) . .
C7 C6 N2 111.7(3) . .
N3 C7 C6 112.3(3) . .
N3 C8 C9 111.3(3) . .
N2 C9 C8 110.3(3) . .
N3 C10 C14 121.9(3) . .
N3 C10 C11 122.3(3) . .
C14 C10 C11 115.8(4) . .
C12 C11 C10 120.1(3) . .
N4 C12 C11 124.2(3) . .
N4 C13 C14 124.7(4) . .
C13 C14 C10 120.6(4) . .
N5 C15 C16 123.4(3) . .
C15 C16 C17 120.6(3) . .
N6 C17 C18 122.7(3) . .
N6 C17 C16 122.3(3) . .
C18 C17 C16 115.0(3) . .
C19 C18 C17 120.9(3) . .
N5 C19 C18 124.1(3) . .
C21 C20 N6 120.2(4) 7_566 .
C20 C21 N6 123.8(4) 7_566 .
O2 C22 O1 124.3(3) . .
O2 C22 C23 119.6(4) . .
O1 C22 C23 116.1(4) . .
C24 C23 C28 118.8(3) . .
C24 C23 C22 120.5(4) . .
C28 C23 C22 120.7(4) . .
C23 C24 C25 119.0(4) . .
C26 C25 C24 119.6(4) . .
C27 C26 C25 121.7(4) . .
C26 C27 C28 118.8(4) . .
C26 C27 C29 120.6(4) . .
C28 C27 C29 120.5(4) . .
C27 C28 C23 122.0(4) . .
O4 C29 O3 123.7(4) . .
O4 C29 C27 120.5(3) . .
O3 C29 C27 115.8(4) . .
O6 C30 O5 125.0(3) . .
O6 C30 C31 120.8(3) . .
O5 C30 C31 114.2(3) . .
C36 C31 C32 118.6(3) . .
C36 C31 C30 119.3(3) . .
C32 C31 C30 122.1(3) . .
C33 C32 C31 119.8(3) . .
C34 C33 C32 120.9(4) . .
C33 C34 C35 120.1(3) . .
C36 C35 C34 118.8(3) . .
C36 C35 C37 120.5(3) . .
C34 C35 C37 120.6(3) . .
C35 C36 C31 121.8(3) . .
O7 C37 O8 123.3(3) . .
O7 C37 C35 119.4(3) . .
O8 C37 C35 117.3(4) . .
N7 C38 C39 125.3(4) . .
C38 C39 C40 119.1(4) . .
N8 C40 C41 122.9(4) . .
N8 C40 C39 121.0(4) . .
C41 C40 C39 116.0(4) . .
C42 C41 C40 120.3(4) . .
N7 C42 C41 124.1(4) . .
C44 C43 N8 109.3(4) 5_566 .
C43 C44 N8 110.6(4) 5_566 .

loop_
_geom_bond_atom_site_label_1
_geom_bond_atom_site_label_2
_geom_bond_distance
_geom_bond_site_symmetry_2
Zn1 O5 1.938(2) .
Zn1 O1 1.956(2) .
Zn1 N1 1.994(3) .
Zn1 N5 2.042(3) .
Zn2 O3 1.944(3) 3_445
Zn2 O8 1.990(2) .
Zn2 N7 2.001(3) .
Zn2 N4 2.035(3) 6_466
O1 C22 1.274(4) .
O2 C22 1.249(4) .
O3 C29 1.286(4) .
O3 Zn2 1.944(3) 3
O4 C29 1.251(5) .
O5 C30 1.291(4) .
O6 C30 1.218(4) .
O7 C37 1.255(4) .
O8 C37 1.275(4) .
N1 C1 1.349(4) .
N1 C5 1.350(4) .
N2 C3 1.353(4) .
N2 C6 1.472(4) .
N2 C9 1.475(4) .
N3 C10 1.360(4) .
N3 C8 1.434(4) .
N3 C7 1.466(4) .
N4 C13 1.344(5) .
N4 C12 1.349(4) .
N4 Zn2 2.035(3) 6_665
N5 C19 1.346(4) .
N5 C15 1.351(4) .
N6 C17 1.360(4) .
N6 C21 1.430(5) .
N6 C20 1.438(4) .
N7 C42 1.336(5) .
N7 C38 1.346(5) .
N8 C40 1.380(5) .
N8 C44 1.444(5) .
N8 C43 1.484(5) .
C1 C2 1.377(5) .
C2 C3 1.387(5) .
C3 C4 1.421(5) .
C4 C5 1.369(5) .
C6 C7 1.470(5) .
C8 C9 1.504(5) .
C10 C14 1.384(5) .
C10 C11 1.390(5) .
C11 C12 1.365(5) .
C13 C14 1.352(5) .
C15 C16 1.354(5) .
C16 C17 1.411(4) .
C17 C18 1.391(5) .
C18 C19 1.347(4) .
C20 C21 1.308(6) 7_566
C21 C20 1.308(5) 7_566
C22 C23 1.499(5) .
C23 C24 1.383(5) .
C23 C28 1.384(5) .
C24 C25 1.409(6) .
C25 C26 1.371(6) .
C26 C27 1.351(5) .
C27 C28 1.375(4) .
C27 C29 1.499(5) .
C30 C31 1.511(5) .
C31 C36 1.391(4) .
C31 C32 1.392(5) .
C32 C33 1.384(5) .
C33 C34 1.374(5) .
C34 C35 1.394(5) .
C35 C36 1.377(4) .
C35 C37 1.485(5) .
C38 C39 1.366(5) .
C39 C40 1.399(5) .
C40 C41 1.394(5) .
C41 C42 1.373(5) .
C43 C44 1.437(6) 5_566
C44 C43 1.437(6) 5_566

loop_
_platon_squeeze_void_nr
_platon_squeeze_void_average_x
_platon_squeeze_void_average_y
_platon_squeeze_void_average_z
_platon_squeeze_void_volume
_platon_squeeze_void_count_electrons
1 0.002 0.000 -0.002 2926.4 654.9
2 0.474 0.500 0.024 2926.4 654.8
